data_7107276
loop_
_publ_author_name
'Muhammad Hanif'
'Alexey A. Nazarov'
'Anton Legin'
'Michael Groessl'
'Vladimir B. Arion'
'Michael A. Jakupec'
'Yuri O. Tsybin'
'Paul Dyson'
'Bernhard K. Keppler'
'Christian G. Hartinger'

_publ_section_title
;
 Maleimide-functionalized organometallic ruthenium anticancer agents for
 the delivery of cytotoxic moieties to the tumour tissue
;
_journal_name_full Chem.Commun.
_journal_page_first 1475
_journal_paper_doi 10.1039/c1cc14713g
_journal_volume 48
_journal_year 2012
_chemical_formula_moiety 'C17 H21 Cl2 N4 O2 P Ru, C H4 O'
_chemical_formula_sum 'C18 H25 Cl2 N4 O3 P Ru'
_chemical_formula_weight 548.36
_chemical_name_systematic
;
Dichlorido(hapto^6^-N-benzylmaleimide)(1,3,5-triaza-7-phospha-
tricyclo[3.3.1.1]decane)ruthenium(II)
;
_space_group_IT_number 14
_symmetry_cell_setting monoclinic
_symmetry_space_group_name_Hall '-P 2ybc'
_symmetry_space_group_name_H-M 'P 1 21/c 1'
_atom_sites_solution_hydrogens geom
_atom_sites_solution_primary direct
_atom_sites_solution_secondary difmap
_audit_creation_method SHELXL-97
_cell_angle_alpha 90.00
_cell_angle_beta 99.589(2)
_cell_angle_gamma 90.00
_cell_formula_units_Z 4
_cell_length_a 14.2423(7)
_cell_length_b 11.6629(6)
_cell_length_c 13.1191(6)
_cell_measurement_reflns_used 9874
_cell_measurement_temperature 100(2)
_cell_measurement_theta_max 29.40
_cell_measurement_theta_min 2.27
_cell_volume 2148.72(18)
_computing_cell_refinement 'Bruker SAINT'
_computing_data_collection 'Bruker APEX2'
_computing_data_reduction 'Bruker SAINT'
_computing_molecular_graphics 'Bruker SHELXTL'
_computing_publication_material 'Bruker SHELXTL'
_computing_structure_refinement 'SHELXL-97 (Sheldrick, 1997)'
_computing_structure_solution 'SHELXS-97 (Sheldrick, 1990)'
_diffrn_ambient_temperature 100(2)
_diffrn_measured_fraction_theta_full 1.000
_diffrn_measured_fraction_theta_max 1.000
_diffrn_measurement_device_type 'Bruker APEX-II CCD'
_diffrn_measurement_method '\f and \w scans'
_diffrn_radiation_monochromator graphite
_diffrn_radiation_source 'fine-focus sealed tube'
_diffrn_radiation_type MoK\a
_diffrn_radiation_wavelength 0.71073
_diffrn_reflns_av_R_equivalents 0.0702
_diffrn_reflns_av_sigmaI/netI 0.0240
_diffrn_reflns_limit_h_max 18
_diffrn_reflns_limit_h_min -18
_diffrn_reflns_limit_k_max 15
_diffrn_reflns_limit_k_min -15
_diffrn_reflns_limit_l_max 17
_diffrn_reflns_limit_l_min -17
_diffrn_reflns_number 107474
_diffrn_reflns_theta_full 28.00
_diffrn_reflns_theta_max 28.00
_diffrn_reflns_theta_min 2.27
_exptl_absorpt_coefficient_mu 1.081
_exptl_absorpt_correction_T_max 0.9301
_exptl_absorpt_correction_T_min 0.4183
_exptl_absorpt_correction_type multi-scan
_exptl_absorpt_process_details SADABS
_exptl_crystal_colour orange
_exptl_crystal_density_diffrn 1.695
_exptl_crystal_density_method 'not measured'
_exptl_crystal_description plate
_exptl_crystal_F_000 1112
_exptl_crystal_size_max 0.98
_exptl_crystal_size_mid 0.50
_exptl_crystal_size_min 0.07
_refine_diff_density_max 0.633
_refine_diff_density_min -0.499
_refine_diff_density_rms 0.091
_refine_ls_extinction_method none
_refine_ls_goodness_of_fit_ref 1.017
_refine_ls_hydrogen_treatment constr
_refine_ls_matrix_type full
_refine_ls_number_parameters 271
_refine_ls_number_reflns 5194
_refine_ls_number_restraints 2
_refine_ls_restrained_S_all 1.017
_refine_ls_R_factor_all 0.0417
_refine_ls_R_factor_gt 0.0310
_refine_ls_shift/su_max 0.000
_refine_ls_shift/su_mean 0.000
_refine_ls_structure_factor_coef Fsqd
_refine_ls_weighting_details 'calc w=1/[\s^2^(Fo^2^)+(0.0483P)^2^+2.4453P] where P=(Fo^2^+2Fc^2^)/3'
_refine_ls_weighting_scheme calc
_refine_ls_wR_factor_gt 0.0801
_refine_ls_wR_factor_ref 0.0866
_reflns_number_gt 4440
_reflns_number_total 5194
_reflns_threshold_expression >2sigma(I)
_cod_data_source_file c1cc14713g.txt
_cod_data_source_block MUHA081
_cod_original_sg_symbol_H-M P21/c
_cod_database_code 7107276

loop_
_symmetry_equiv_pos_as_xyz
'x, y, z'
'-x, y+1/2, -z+1/2'
'-x, -y, -z'
'x, -y-1/2, z-1/2'

loop_
_atom_site_label
_atom_site_type_symbol
_atom_site_fract_x
_atom_site_fract_y
_atom_site_fract_z
_atom_site_U_iso_or_equiv
_atom_site_adp_type
_atom_site_occupancy
_atom_site_symmetry_multiplicity
_atom_site_calc_flag
_atom_site_refinement_flags
_atom_site_disorder_assembly
_atom_site_disorder_group
Ru1 Ru 0.318209(14) 0.147954(16) 0.049694(14) 0.02030(7) Uani 1 1 d . . .
Cl1 Cl 0.19435(4) 0.18784(6) -0.09448(4) 0.02768(14) Uani 1 1 d . . .
Cl2 Cl 0.43268(4) 0.21916(5) -0.05257(4) 0.02749(14) Uani 1 1 d . . .
P1 P 0.29633(5) 0.33842(5) 0.08503(5) 0.02173(14) Uani 1 1 d . . .
O1 O 0.05605(16) -0.19193(18) 0.01211(15) 0.0379(5) Uani 1 1 d . . .
O2 O 0.09699(15) 0.0083(2) 0.31385(16) 0.0418(5) Uani 1 1 d . . .
N1 N 0.35245(19) 0.53072(19) 0.20059(18) 0.0345(5) Uani 1 1 d . . .
N2 N 0.17910(18) 0.50096(19) 0.14854(18) 0.0326(5) Uani 1 1 d . . .
N3 N 0.27681(18) 0.56190(19) 0.01896(18) 0.0330(5) Uani 1 1 d D . .
N4 N 0.08280(16) -0.06741(19) 0.15052(17) 0.0275(5) Uani 1 1 d . . .
C1 C 0.3800(2) 0.4107(2) 0.1875(2) 0.0302(6) Uani 1 1 d . . .
H1A H 0.3814 0.3692 0.2536 0.036 Uiso 1 1 calc R . .
H1B H 0.4448 0.4084 0.1698 0.036 Uiso 1 1 calc R . .
C2 C 0.18386(19) 0.3770(2) 0.1278(2) 0.0272(5) Uani 1 1 d . . .
H2A H 0.1298 0.3551 0.0737 0.033 Uiso 1 1 calc R . .
H2B H 0.1781 0.3338 0.1914 0.033 Uiso 1 1 calc R . .
C3 C 0.2947(2) 0.4456(2) -0.01857(19) 0.0271(5) Uani 1 1 d . . .
H3A H 0.3566 0.4446 -0.0435 0.033 Uiso 1 1 calc R . .
H3B H 0.2443 0.4256 -0.0774 0.033 Uiso 1 1 calc R . .
C4 C 0.2569(2) 0.5373(2) 0.2304(2) 0.0356(6) Uani 1 1 d . . .
H4A H 0.2562 0.4885 0.2920 0.043 Uiso 1 1 calc R . .
H4B H 0.2451 0.6173 0.2500 0.043 Uiso 1 1 calc R . .
C5 C 0.3517(2) 0.5967(2) 0.1051(2) 0.0375(6) Uani 1 1 d . . .
H5A H 0.4144 0.5885 0.0830 0.045 Uiso 1 1 calc R . .
H5B H 0.3429 0.6789 0.1202 0.045 Uiso 1 1 calc R . .
C6 C 0.1834(2) 0.5673(2) 0.0552(2) 0.0383(7) Uani 1 1 d . . .
H6A H 0.1689 0.6484 0.0684 0.046 Uiso 1 1 calc R . .
H6B H 0.1334 0.5390 -0.0008 0.046 Uiso 1 1 calc R . .
C7 C 0.2803(2) 0.0956(2) 0.19685(18) 0.0266(5) Uani 1 1 d . . .
H7 H 0.2486 0.1374 0.2431 0.032 Uiso 1 1 calc R . .
C8 C 0.22674(18) 0.0297(2) 0.11656(19) 0.0252(5) Uani 1 1 d . . .
C9 C 0.2758(2) -0.0388(2) 0.0515(2) 0.0270(5) Uani 1 1 d . . .
H9 H 0.2406 -0.0873 0.0008 0.032 Uiso 1 1 calc R . .
C10 C 0.37438(19) -0.0348(2) 0.0620(2) 0.0290(6) Uani 1 1 d . . .
H10 H 0.4064 -0.0804 0.0185 0.035 Uiso 1 1 calc R . .
C11 C 0.42743(19) 0.0375(2) 0.1379(2) 0.0293(6) Uani 1 1 d . . .
H11 H 0.4943 0.0445 0.1414 0.035 Uiso 1 1 calc R . .
C12 C 0.3814(2) 0.0991(2) 0.20816(19) 0.0301(6) Uani 1 1 d . . .
H12 H 0.4175 0.1424 0.2623 0.036 Uiso 1 1 calc R . .
C13 C 0.05632(19) -0.1724(2) 0.1030(2) 0.0273(5) Uani 1 1 d . . .
C14 C 0.0330(2) -0.2514(2) 0.1854(2) 0.0305(6) Uani 1 1 d . . .
H14 H 0.0145 -0.3295 0.1766 0.037 Uiso 1 1 calc R . .
C15 C 0.0432(2) -0.1895(3) 0.2770(2) 0.0354(6) Uani 1 1 d . . .
H15 H 0.0308 -0.2167 0.3417 0.043 Uiso 1 1 calc R . .
C16 C 0.07736(18) -0.0722(2) 0.2552(2) 0.0300(6) Uani 1 1 d . . .
C17 C 0.11849(19) 0.0302(2) 0.0995(2) 0.0306(6) Uani 1 1 d . . .
H17A H 0.0958 0.1021 0.1272 0.037 Uiso 1 1 calc R . .
H17B H 0.0935 0.0271 0.0245 0.037 Uiso 1 1 calc R . .
C18 C 0.3675(10) 0.703(2) -0.164(3) 0.036(2) Uani 0.50 1 d PD A 1
H18A H 0.3940 0.7759 -0.1841 0.055 Uiso 0.50 1 calc PR A 1
H18B H 0.3608 0.6497 -0.2222 0.055 Uiso 0.50 1 calc PR A 1
H18C H 0.4102 0.6706 -0.1049 0.055 Uiso 0.50 1 calc PR A 1
O3 O 0.2771(7) 0.7236(7) -0.1362(6) 0.0504(16) Uani 0.50 1 d PD A 1
H3 H 0.2641 0.6700 -0.0982 0.076 Uiso 0.50 1 d PR A 1
C18X C 0.3718(10) 0.686(2) -0.171(3) 0.036(2) Uani 0.50 1 d PD B 2
H18D H 0.3867 0.7201 -0.2352 0.055 Uiso 0.50 1 calc PR B 2
H18E H 0.3953 0.6068 -0.1653 0.055 Uiso 0.50 1 calc PR B 2
H18F H 0.4026 0.7305 -0.1119 0.055 Uiso 0.50 1 calc PR B 2
O3X O 0.2722(7) 0.6865(7) -0.1744(6) 0.0504(16) Uani 0.50 1 d PD B 2
H3X H 0.2596 0.6612 -0.1183 0.076 Uiso 0.50 1 d PRD B 2

loop_
_atom_site_aniso_label
_atom_site_aniso_U_11
_atom_site_aniso_U_22
_atom_site_aniso_U_33
_atom_site_aniso_U_23
_atom_site_aniso_U_13
_atom_site_aniso_U_12
Ru1 0.02428(12) 0.02127(11) 0.01499(10) 0.00191(6) 0.00219(7) 0.00472(7)
Cl1 0.0300(3) 0.0324(3) 0.0188(3) 0.0025(2) -0.0015(2) 0.0045(3)
Cl2 0.0288(3) 0.0320(3) 0.0232(3) 0.0049(2) 0.0087(2) 0.0065(2)
P1 0.0270(3) 0.0215(3) 0.0164(3) 0.0024(2) 0.0029(2) 0.0042(2)
O1 0.0524(13) 0.0359(11) 0.0248(10) -0.0025(8) 0.0045(9) 0.0097(10)
O2 0.0353(11) 0.0517(13) 0.0375(11) -0.0153(10) 0.0030(9) -0.0011(10)
N1 0.0483(15) 0.0236(11) 0.0301(12) 0.0002(9) 0.0021(10) -0.0003(10)
N2 0.0423(14) 0.0267(11) 0.0306(11) -0.0025(9) 0.0116(10) 0.0092(10)
N3 0.0484(15) 0.0223(11) 0.0306(12) 0.0057(9) 0.0132(10) 0.0065(10)
N4 0.0285(11) 0.0283(11) 0.0261(11) 0.0026(8) 0.0054(9) 0.0020(9)
C1 0.0356(15) 0.0257(13) 0.0265(13) -0.0006(10) -0.0028(11) -0.0004(11)
C2 0.0321(14) 0.0271(12) 0.0237(12) -0.0010(10) 0.0081(10) 0.0036(10)
C3 0.0338(14) 0.0259(12) 0.0223(11) 0.0036(9) 0.0063(10) 0.0057(10)
C4 0.0537(18) 0.0261(13) 0.0285(13) -0.0047(10) 0.0111(12) 0.0004(12)
C5 0.0465(18) 0.0261(14) 0.0402(16) 0.0012(12) 0.0080(13) -0.0005(12)
C6 0.0505(18) 0.0302(14) 0.0352(15) 0.0048(11) 0.0099(13) 0.0166(13)
C7 0.0397(15) 0.0224(12) 0.0186(11) 0.0050(9) 0.0074(10) 0.0044(11)
C8 0.0289(13) 0.0220(12) 0.0249(12) 0.0063(9) 0.0047(10) 0.0035(10)
C9 0.0346(14) 0.0210(12) 0.0256(12) 0.0027(9) 0.0055(10) 0.0052(10)
C10 0.0354(14) 0.0218(12) 0.0321(13) 0.0067(10) 0.0124(11) 0.0117(10)
C11 0.0252(13) 0.0309(13) 0.0305(13) 0.0133(11) 0.0005(10) 0.0066(10)
C12 0.0394(15) 0.0285(13) 0.0189(11) 0.0067(10) -0.0052(10) -0.0012(11)
C13 0.0257(13) 0.0301(13) 0.0258(12) 0.0017(10) 0.0031(10) 0.0071(10)
C14 0.0300(14) 0.0292(13) 0.0318(13) 0.0048(10) 0.0041(11) 0.0001(11)
C15 0.0276(14) 0.0521(18) 0.0272(13) 0.0044(12) 0.0065(11) -0.0074(13)
C16 0.0207(12) 0.0431(15) 0.0260(13) -0.0032(11) 0.0032(10) 0.0011(11)
C17 0.0272(13) 0.0269(13) 0.0377(14) 0.0094(11) 0.0050(11) 0.0056(10)
C18 0.040(2) 0.033(6) 0.037(4) 0.001(5) 0.0064(16) 0.000(2)
O3 0.0460(18) 0.055(5) 0.053(5) 0.033(3) 0.014(3) 0.009(3)
C18X 0.040(2) 0.033(6) 0.037(4) 0.001(5) 0.0064(16) 0.000(2)
O3X 0.0460(18) 0.055(5) 0.053(5) 0.033(3) 0.014(3) 0.009(3)

loop_
_atom_type_symbol
_atom_type_description
_atom_type_scat_dispersion_real
_atom_type_scat_dispersion_imag
_atom_type_scat_source
C C 0.0033 0.0016 'International Tables Vol C Tables 4.2.6.8 and 6.1.1.4'
H H 0.0000 0.0000 'International Tables Vol C Tables 4.2.6.8 and 6.1.1.4'
N N 0.0061 0.0033 'International Tables Vol C Tables 4.2.6.8 and 6.1.1.4'
O O 0.0106 0.0060 'International Tables Vol C Tables 4.2.6.8 and 6.1.1.4'
P P 0.1023 0.0942 'International Tables Vol C Tables 4.2.6.8 and 6.1.1.4'
Cl Cl 0.1484 0.1585 'International Tables Vol C Tables 4.2.6.8 and 6.1.1.4'
Ru Ru -1.2594 0.8363 'International Tables Vol C Tables 4.2.6.8 and 6.1.1.4'

loop_
_geom_angle_atom_site_label_1
_geom_angle_atom_site_label_2
_geom_angle_atom_site_label_3
_geom_angle
C7 Ru1 C8 38.02(10)
C7 Ru1 C11 68.09(10)
C8 Ru1 C11 80.51(10)
C7 Ru1 C12 37.97(10)
C8 Ru1 C12 68.49(10)
C11 Ru1 C12 37.54(10)
C7 Ru1 C9 67.32(9)
C8 Ru1 C9 37.59(9)
C11 Ru1 C9 66.21(10)
C12 Ru1 C9 78.98(10)
C7 Ru1 C10 79.08(9)
C8 Ru1 C10 66.73(9)
C11 Ru1 C10 37.07(10)
C12 Ru1 C10 66.82(10)
C9 Ru1 C10 35.68(10)
C7 Ru1 P1 91.73(7)
C8 Ru1 P1 114.82(7)
C11 Ru1 P1 124.63(8)
C12 Ru1 P1 96.16(7)
C9 Ru1 P1 151.92(7)
C10 Ru1 P1 161.60(7)
C7 Ru1 Cl1 119.56(7)
C8 Ru1 Cl1 91.70(7)
C11 Ru1 Cl1 152.85(8)
C12 Ru1 Cl1 157.53(8)
C9 Ru1 Cl1 91.83(7)
C10 Ru1 Cl1 116.11(7)
P1 Ru1 Cl1 82.28(2)
C7 Ru1 Cl2 151.17(7)
C8 Ru1 Cl2 160.36(7)
C11 Ru1 Cl2 90.56(7)
C12 Ru1 Cl2 113.89(8)
C9 Ru1 Cl2 122.77(7)
C10 Ru1 Cl2 95.70(7)
P1 Ru1 Cl2 84.66(2)
Cl1 Ru1 Cl2 88.36(2)
C2 P1 C3 98.88(12)
C2 P1 C1 98.91(13)
C3 P1 C1 98.89(12)
C2 P1 Ru1 116.86(9)
C3 P1 Ru1 119.44(8)
C1 P1 Ru1 119.70(9)
C5 N1 C1 111.3(2)
C5 N1 C4 108.8(2)
C1 N1 C4 110.8(2)
C6 N2 C4 109.1(2)
C6 N2 C2 110.8(2)
C4 N2 C2 111.4(2)
C5 N3 C3 111.4(2)
C5 N3 C6 108.3(2)
C3 N3 C6 111.0(2)
C16 N4 C13 110.5(2)
C16 N4 C17 124.6(2)
C13 N4 C17 124.7(2)
N1 C1 P1 111.57(18)
N1 C1 H1A 109.3
P1 C1 H1A 109.3
N1 C1 H1B 109.3
P1 C1 H1B 109.3
H1A C1 H1B 108.0
N2 C2 P1 111.43(19)
N2 C2 H2A 109.3
P1 C2 H2A 109.3
N2 C2 H2B 109.3
P1 C2 H2B 109.3
H2A C2 H2B 108.0
N3 C3 P1 110.98(17)
N3 C3 H3A 109.4
P1 C3 H3A 109.4
N3 C3 H3B 109.4
P1 C3 H3B 109.4
H3A C3 H3B 108.0
N2 C4 N1 114.0(2)
N2 C4 H4A 108.8
N1 C4 H4A 108.8
N2 C4 H4B 108.8
N1 C4 H4B 108.8
H4A C4 H4B 107.6
N1 C5 N3 114.2(2)
N1 C5 H5A 108.7
N3 C5 H5A 108.7
N1 C5 H5B 108.7
N3 C5 H5B 108.7
H5A C5 H5B 107.6
N2 C6 N3 114.3(2)
N2 C6 H6A 108.7
N3 C6 H6A 108.7
N2 C6 H6B 108.7
N3 C6 H6B 108.7
H6A C6 H6B 107.6
C8 C7 C12 120.1(2)
C8 C7 Ru1 71.08(14)
C12 C7 Ru1 71.82(14)
C8 C7 H7 119.9
C12 C7 H7 119.9
Ru1 C7 H7 129.6
C7 C8 C9 119.3(2)
C7 C8 C17 120.9(2)
C9 C8 C17 119.8(2)
C7 C8 Ru1 70.90(14)
C9 C8 Ru1 74.32(15)
C17 C8 Ru1 126.72(17)
C10 C9 C8 120.5(2)
C10 C9 Ru1 72.60(15)
C8 C9 Ru1 68.08(14)
C10 C9 H9 119.8
C8 C9 H9 119.8
Ru1 C9 H9 132.6
C9 C10 C11 120.0(2)
C9 C10 Ru1 71.72(14)
C11 C10 Ru1 68.48(14)
C9 C10 H10 120.0
C11 C10 H10 120.0
Ru1 C10 H10 132.9
C12 C11 C10 120.5(2)
C12 C11 Ru1 71.36(14)
C10 C11 Ru1 74.45(14)
C12 C11 H11 119.7
C10 C11 H11 119.7
Ru1 C11 H11 126.3
C11 C12 C7 119.2(2)
C11 C12 Ru1 71.10(14)
C7 C12 Ru1 70.21(13)
C11 C12 H12 120.4
C7 C12 H12 120.4
Ru1 C12 H12 130.9
O1 C13 N4 124.1(3)
O1 C13 C14 128.9(3)
N4 C13 C14 107.0(2)
C15 C14 C13 107.5(2)
C15 C14 H14 126.3
C13 C14 H14 126.3
C14 C15 C16 107.6(2)
C14 C15 H15 126.2
C16 C15 H15 126.2
O2 C16 N4 123.3(3)
O2 C16 C15 129.3(3)
N4 C16 C15 107.4(2)
N4 C17 C8 110.7(2)
N4 C17 H17A 109.5
C8 C17 H17A 109.5
N4 C17 H17B 109.5
C8 C17 H17B 109.5
H17A C17 H17B 108.1
C18 O3 H3 109.2
C18 O3 H3X 105.0
O3X C18X H18D 109.5
O3X C18X H18E 109.5
H18D C18X H18E 109.5
O3X C18X H18F 109.5
H18D C18X H18F 109.5
H18E C18X H18F 109.5
C18X O3X H3 104.0
C18X O3X H3X 109.5

loop_
_geom_bond_atom_site_label_1
_geom_bond_atom_site_label_2
_geom_bond_distance
Ru1 C7 2.177(2)
Ru1 C8 2.179(2)
Ru1 C11 2.195(2)
Ru1 C12 2.198(2)
Ru1 C9 2.262(3)
Ru1 C10 2.273(2)
Ru1 P1 2.3010(6)
Ru1 Cl1 2.4071(6)
Ru1 Cl2 2.4242(6)
P1 C2 1.839(3)
P1 C3 1.844(2)
P1 C1 1.845(3)
O1 C13 1.213(3)
O2 C16 1.217(3)
N1 C5 1.469(4)
N1 C1 1.471(3)
N1 C4 1.478(4)
N2 C6 1.458(4)
N2 C4 1.471(4)
N2 C2 1.475(3)
N3 C5 1.476(4)
N3 C3 1.479(3)
N3 C6 1.486(4)
N4 C16 1.390(3)
N4 C13 1.397(3)
N4 C17 1.454(3)
C1 H1A 0.9900
C1 H1B 0.9900
C2 H2A 0.9900
C2 H2B 0.9900
C3 H3A 0.9900
C3 H3B 0.9900
C4 H4A 0.9900
C4 H4B 0.9900
C5 H5A 0.9900
C5 H5B 0.9900
C6 H6A 0.9900
C6 H6B 0.9900
C7 C8 1.419(4)
C7 C12 1.424(4)
C7 H7 0.9500
C8 C9 1.433(4)
C8 C17 1.520(4)
C9 C10 1.389(4)
C9 H9 0.9500
C10 C11 1.422(4)
C10 H10 0.9500
C11 C12 1.414(4)
C11 H11 0.9500
C12 H12 0.9500
C13 C14 1.500(4)
C14 C15 1.388(4)
C14 H14 0.9500
C15 C16 1.495(4)
C15 H15 0.9500
C17 H17A 0.9900
C17 H17B 0.9900
C18 O3 1.415(8)
C18 H18A 0.9800
C18 H18B 0.9800
C18 H18C 0.9800
O3 H3 0.8400
O3 H3X 0.8166
C18X O3X 1.414(8)
C18X H18D 0.9800
C18X H18E 0.9800
C18X H18F 0.9800
O3X H3 1.0441
O3X H3X 0.8400

loop_
_geom_torsion_atom_site_label_1
_geom_torsion_atom_site_label_2
_geom_torsion_atom_site_label_3
_geom_torsion_atom_site_label_4
_geom_torsion
C7 Ru1 P1 C2 -50.01(12)
C8 Ru1 P1 C2 -18.70(12)
C11 Ru1 P1 C2 -114.36(13)
C12 Ru1 P1 C2 -87.83(12)
C9 Ru1 P1 C2 -9.72(18)
C10 Ru1 P1 C2 -109.4(2)
Cl1 Ru1 P1 C2 69.59(10)
Cl2 Ru1 P1 C2 158.65(10)
C7 Ru1 P1 C3 -168.99(13)
C8 Ru1 P1 C3 -137.68(13)
C11 Ru1 P1 C3 126.66(13)
C12 Ru1 P1 C3 153.19(13)
C9 Ru1 P1 C3 -128.70(17)
C10 Ru1 P1 C3 131.7(2)
Cl1 Ru1 P1 C3 -49.39(11)
Cl2 Ru1 P1 C3 39.67(11)
C7 Ru1 P1 C1 69.25(13)
C8 Ru1 P1 C1 100.56(13)
C11 Ru1 P1 C1 4.90(14)
C12 Ru1 P1 C1 31.44(13)
C9 Ru1 P1 C1 109.55(18)
C10 Ru1 P1 C1 9.9(2)
Cl1 Ru1 P1 C1 -171.14(11)
Cl2 Ru1 P1 C1 -82.08(11)
C5 N1 C1 P1 -60.4(3)
C4 N1 C1 P1 60.8(3)
C2 P1 C1 N1 -50.2(2)
C3 P1 C1 N1 50.3(2)
Ru1 P1 C1 N1 -178.25(15)
C6 N2 C2 P1 61.4(3)
C4 N2 C2 P1 -60.4(2)
C3 P1 C2 N2 -50.9(2)
C1 P1 C2 N2 49.7(2)
Ru1 P1 C2 N2 179.59(14)
C5 N3 C3 P1 60.6(3)
C6 N3 C3 P1 -60.2(3)
C2 P1 C3 N3 50.4(2)
C1 P1 C3 N3 -50.2(2)
Ru1 P1 C3 N3 178.21(15)
C6 N2 C4 N1 -54.8(3)
C2 N2 C4 N1 67.9(3)
C5 N1 C4 N2 54.7(3)
C1 N1 C4 N2 -68.0(3)
C1 N1 C5 N3 67.3(3)
C4 N1 C5 N3 -55.1(3)
C3 N3 C5 N1 -67.6(3)
C6 N3 C5 N1 54.8(3)
C4 N2 C6 N3 54.9(3)
C2 N2 C6 N3 -68.1(3)
C5 N3 C6 N2 -54.7(3)
C3 N3 C6 N2 67.9(3)
C11 Ru1 C7 C8 -103.06(16)
C12 Ru1 C7 C8 -132.2(2)
C9 Ru1 C7 C8 -30.71(14)
C10 Ru1 C7 C8 -66.02(15)
P1 Ru1 C7 C8 130.03(14)
Cl1 Ru1 C7 C8 47.93(16)
Cl2 Ru1 C7 C8 -147.92(13)
C8 Ru1 C7 C12 132.2(2)
C11 Ru1 C7 C12 29.11(15)
C9 Ru1 C7 C12 101.46(17)
C10 Ru1 C7 C12 66.15(16)
P1 Ru1 C7 C12 -97.81(14)
Cl1 Ru1 C7 C12 -179.91(13)
Cl2 Ru1 C7 C12 -15.8(2)
C12 C7 C8 C9 4.0(3)
Ru1 C7 C8 C9 58.5(2)
C12 C7 C8 C17 -176.5(2)
Ru1 C7 C8 C17 -122.0(2)
C12 C7 C8 Ru1 -54.5(2)
C11 Ru1 C8 C7 66.39(16)
C12 Ru1 C8 C7 29.35(15)
C9 Ru1 C8 C7 129.4(2)
C10 Ru1 C8 C7 102.42(17)
P1 Ru1 C8 C7 -57.49(15)
Cl1 Ru1 C8 C7 -139.76(14)
Cl2 Ru1 C8 C7 130.37(19)
C7 Ru1 C8 C9 -129.4(2)
C11 Ru1 C8 C9 -63.04(16)
C12 Ru1 C8 C9 -100.08(16)
C10 Ru1 C8 C9 -27.01(15)
P1 Ru1 C8 C9 173.08(12)
Cl1 Ru1 C8 C9 90.80(14)
Cl2 Ru1 C8 C9 0.9(3)
C7 Ru1 C8 C17 114.8(3)
C11 Ru1 C8 C17 -178.8(2)
C12 Ru1 C8 C17 144.2(2)
C9 Ru1 C8 C17 -115.7(3)
C10 Ru1 C8 C17 -142.8(3)
P1 Ru1 C8 C17 57.3(2)
Cl1 Ru1 C8 C17 -24.9(2)
Cl2 Ru1 C8 C17 -114.8(2)
C7 C8 C9 C10 -4.4(4)
C17 C8 C9 C10 176.1(2)
Ru1 C8 C9 C10 52.4(2)
C7 C8 C9 Ru1 -56.8(2)
C17 C8 C9 Ru1 123.7(2)
C7 Ru1 C9 C10 -103.29(17)
C8 Ru1 C9 C10 -134.3(2)
C11 Ru1 C9 C10 -28.23(16)
C12 Ru1 C9 C10 -65.39(16)
P1 Ru1 C9 C10 -147.76(14)
Cl1 Ru1 C9 C10 135.27(15)
Cl2 Ru1 C9 C10 46.05(17)
C7 Ru1 C9 C8 31.04(15)
C11 Ru1 C9 C8 106.10(17)
C12 Ru1 C9 C8 68.94(16)
C10 Ru1 C9 C8 134.3(2)
P1 Ru1 C9 C8 -13.4(2)
Cl1 Ru1 C9 C8 -90.40(14)
Cl2 Ru1 C9 C8 -179.62(12)
C8 C9 C10 C11 0.1(4)
Ru1 C9 C10 C11 50.5(2)
C8 C9 C10 Ru1 -50.3(2)
C7 Ru1 C10 C9 66.14(16)
C8 Ru1 C10 C9 28.36(15)
C11 Ru1 C10 C9 134.1(2)
C12 Ru1 C10 C9 103.89(17)
P1 Ru1 C10 C9 127.3(2)
Cl1 Ru1 C10 C9 -51.56(16)
Cl2 Ru1 C10 C9 -142.53(14)
C7 Ru1 C10 C11 -67.97(16)
C8 Ru1 C10 C11 -105.75(17)
C12 Ru1 C10 C11 -30.23(16)
C9 Ru1 C10 C11 -134.1(2)
P1 Ru1 C10 C11 -6.8(3)
Cl1 Ru1 C10 C11 174.32(13)
Cl2 Ru1 C10 C11 83.36(15)
C9 C10 C11 C12 4.8(4)
Ru1 C10 C11 C12 56.7(2)
C9 C10 C11 Ru1 -51.9(2)
C7 Ru1 C11 C12 -29.42(16)
C8 Ru1 C11 C12 -66.89(16)
C9 Ru1 C11 C12 -103.35(17)
C10 Ru1 C11 C12 -130.6(2)
P1 Ru1 C11 C12 46.80(18)
Cl1 Ru1 C11 C12 -141.81(15)
Cl2 Ru1 C11 C12 130.69(15)
C7 Ru1 C11 C10 101.16(17)
C8 Ru1 C11 C10 63.69(16)
C12 Ru1 C11 C10 130.6(2)
C9 Ru1 C11 C10 27.23(15)
P1 Ru1 C11 C10 177.38(12)
Cl1 Ru1 C11 C10 -11.2(3)
Cl2 Ru1 C11 C10 -98.72(15)
C10 C11 C12 C7 -5.2(4)
Ru1 C11 C12 C7 53.0(2)
C10 C11 C12 Ru1 -58.2(2)
C8 C7 C12 C11 0.8(4)
Ru1 C7 C12 C11 -53.4(2)
C8 C7 C12 Ru1 54.2(2)
C7 Ru1 C12 C11 132.2(2)
C8 Ru1 C12 C11 102.82(17)
C9 Ru1 C12 C11 65.10(16)
C10 Ru1 C12 C11 29.87(16)
P1 Ru1 C12 C11 -142.89(15)
Cl1 Ru1 C12 C11 132.42(18)
Cl2 Ru1 C12 C11 -56.02(17)
C8 Ru1 C12 C7 -29.39(15)
C11 Ru1 C12 C7 -132.2(2)
C9 Ru1 C12 C7 -67.11(15)
C10 Ru1 C12 C7 -102.34(17)
P1 Ru1 C12 C7 84.90(14)
Cl1 Ru1 C12 C7 0.2(3)
Cl2 Ru1 C12 C7 171.77(12)
C16 N4 C13 O1 -178.9(3)
C17 N4 C13 O1 -3.6(4)
C16 N4 C13 C14 -0.7(3)
C17 N4 C13 C14 174.7(2)
O1 C13 C14 C15 -179.8(3)
N4 C13 C14 C15 2.0(3)
C13 C14 C15 C16 -2.5(3)
C13 N4 C16 O2 179.9(3)
C17 N4 C16 O2 4.5(4)
C13 N4 C16 C15 -0.8(3)
C17 N4 C16 C15 -176.2(2)
C14 C15 C16 O2 -178.6(3)
C14 C15 C16 N4 2.1(3)
C16 N4 C17 C8 80.7(3)
C13 N4 C17 C8 -94.0(3)
C7 C8 C17 N4 -96.2(3)
C9 C8 C17 N4 83.3(3)
Ru1 C8 C17 N4 175.49(17)
